data_7233584
loop_
_publ_author_name
'Xiao-Peng Zhang'
'Tao Wu'
'Jian Liu'
'Jing-Xuan Zhang'
'Cheng-Hui Li'
'Xiao-Zeng You'

_publ_section_title
;
 Vapor-induced chiroptical switching in chiral cyclometalated platinum(II)
 complexes with pinene functionalized C^N^N ligands
;
_journal_name_full 'Journal of Materials Chemistry C'
_journal_page_first 184
_journal_page_last 194
_journal_paper_doi 10.1039/C3TC31997K
_journal_volume 2
_journal_year 2014
_chemical_absolute_configuration unk
_chemical_formula_moiety 'C31 H26 N2 Pt'
_chemical_formula_sum 'C31 H26 N2 Pt'
_chemical_formula_weight 621.63
_space_group_IT_number 19
_space_group_name_Hall 'P 2ac 2ab'
_space_group_name_H-M_alt 'P 21 21 21'
_symmetry_cell_setting orthorhombic
_symmetry_space_group_name_H-M 'P 21 21 21'
_atom_sites_solution_hydrogens geom
_atom_sites_solution_primary direct
_atom_sites_solution_secondary difmap
_cell_angle_alpha 90.00
_cell_angle_beta 90.00
_cell_angle_gamma 90.00
_cell_formula_units_Z 4
_cell_length_a 6.2882(15)
_cell_length_b 11.994(3)
_cell_length_c 32.734(8)
_cell_measurement_reflns_used 3988
_cell_measurement_temperature 296(2)
_cell_measurement_theta_max 23.0625
_cell_measurement_theta_min 2.489
_cell_volume 2468.8(10)
_computing_cell_refinement SMART
_computing_data_collection SMART,(Bruker,2000)
_computing_data_reduction SAINT(Bruker,2000)
_computing_molecular_graphics SHELXTL
_computing_publication_material SHELXTL
_computing_structure_refinement SHELXTL
_computing_structure_solution 'SHELXTL(Bruker,2000) '
_diffrn_ambient_temperature 296(2)
_diffrn_measured_fraction_theta_full 0.986
_diffrn_measured_fraction_theta_max 0.986
_diffrn_measurement_device_type 'Bruker Smart Aepex CCD'
_diffrn_measurement_method 'phi and omega scans'
_diffrn_radiation_monochromator graphite
_diffrn_radiation_source 'fine-focus sealed tube'
_diffrn_radiation_type MoK\a
_diffrn_radiation_wavelength 0.71073
_diffrn_reflns_av_R_equivalents 0.1742
_diffrn_reflns_av_sigmaI/netI 0.1358
_diffrn_reflns_limit_h_max 5
_diffrn_reflns_limit_h_min -7
_diffrn_reflns_limit_k_max 14
_diffrn_reflns_limit_k_min -14
_diffrn_reflns_limit_l_max 40
_diffrn_reflns_limit_l_min -40
_diffrn_reflns_number 17028
_diffrn_reflns_theta_full 26.00
_diffrn_reflns_theta_max 26.00
_diffrn_reflns_theta_min 1.81
_exptl_absorpt_coefficient_mu 5.705
_exptl_absorpt_correction_T_max 0.4816
_exptl_absorpt_correction_T_min 0.2794
_exptl_absorpt_correction_type multi-scan
_exptl_absorpt_process_details SADABS;Bruker,2000
_exptl_crystal_colour yellow
_exptl_crystal_density_diffrn 1.673
_exptl_crystal_density_method 'not measured'
_exptl_crystal_description needle
_exptl_crystal_F_000 1216
_exptl_crystal_size_max 0.30
_exptl_crystal_size_mid 0.20
_exptl_crystal_size_min 0.15
_refine_diff_density_max 2.061
_refine_diff_density_min -2.309
_refine_diff_density_rms 0.248
_refine_ls_abs_structure_details 'Flack H D (1983), Acta Cryst. A39, 876-881'
_refine_ls_abs_structure_Flack 0.08(3)
_refine_ls_extinction_method none
_refine_ls_goodness_of_fit_ref 1.068
_refine_ls_hydrogen_treatment constr
_refine_ls_matrix_type full
_refine_ls_number_parameters 279
_refine_ls_number_reflns 4803
_refine_ls_number_restraints 12
_refine_ls_restrained_S_all 1.068
_refine_ls_R_factor_all 0.0902
_refine_ls_R_factor_gt 0.0731
_refine_ls_shift/su_max 0.000
_refine_ls_shift/su_mean 0.000
_refine_ls_structure_factor_coef Fsqd
_refine_ls_weighting_details 'calc w=1/[\s^2^(Fo^2^)+(0.0500P)^2^+0.5500P] where P=(Fo^2^+2Fc^2^)/3'
_refine_ls_weighting_scheme calc
_refine_ls_wR_factor_gt 0.1559
_refine_ls_wR_factor_ref 0.1629
_reflns_number_gt 3569
_reflns_number_total 4803
_reflns_threshold_expression >2sigma(I)
_cod_data_source_file 1000003.cif
_cod_data_source_block PCOD1000003
_cod_depositor_comments
;
The following automatic conversions were performed:

data item '_symmetry_cell_setting' value 'Orthorhombic' was changed
to 'orthorhombic' in accordance with the built-in table derived from
the CIF Core dictionary named 'cif_core.dic' version 2.4.5 last
updated on 2014-11-21.

Automatic conversion script
Id: cif_fix_values 6909 2019-04-08 15:41:33Z antanas 
;
_cod_original_cell_volume 2468.7(10)
_cod_original_sg_symbol_H-M 'P2(1)2(1)2(1) '
_cod_database_code 7233584

loop_
_symmetry_equiv_pos_as_xyz
'x, y, z'
'-x+1/2, -y, z+1/2'
'-x, y+1/2, -z+1/2'
'x+1/2, -y+1/2, -z'

loop_
_atom_site_label
_atom_site_type_symbol
_atom_site_fract_x
_atom_site_fract_y
_atom_site_fract_z
_atom_site_U_iso_or_equiv
_atom_site_adp_type
_atom_site_occupancy
_atom_site_symmetry_multiplicity
_atom_site_calc_flag
_atom_site_refinement_flags
_atom_site_disorder_assembly
_atom_site_disorder_group
C2 C 0.5759(18) 0.9021(10) 0.1599(3) 0.044(3) Uani 1 1 d . . .
C1 C 0.5185(10) 0.8442(5) 0.25033(17) 0.043(3) Uani 1 1 d GU . .
C3 C 0.3347(11) 0.9085(6) 0.2506(2) 0.063(2) Uani 1 1 d GU . .
H3 H 0.2903 0.9443 0.2269 0.076 Uiso 1 1 calc R . .
C4 C 0.2172(11) 0.9194(7) 0.2864(2) 0.063(2) Uani 1 1 d GU . .
H4 H 0.0943 0.9625 0.2866 0.076 Uiso 1 1 calc R . .
C5 C 0.2836(13) 0.8659(8) 0.3218(2) 0.067(3) Uani 1 1 d GU . .
H5 H 0.2050 0.8732 0.3457 0.080 Uiso 1 1 calc R . .
C6 C 0.4674(13) 0.8015(7) 0.32152(18) 0.062(3) Uani 1 1 d GU . .
H6 H 0.5118 0.7657 0.3452 0.075 Uiso 1 1 calc R . .
C7 C 0.5849(11) 0.7907(6) 0.2858(2) 0.046(3) Uani 1 1 d GU . .
C8 C 0.7725(17) 0.7221(10) 0.2832(4) 0.055(4) Uani 1 1 d . . .
C9 C 0.873(2) 0.6637(13) 0.3133(4) 0.065(4) Uani 1 1 d . . .
H9 H 0.8188 0.6644 0.3397 0.078 Uiso 1 1 calc R . .
C10 C 1.055(2) 0.6038(11) 0.3050(4) 0.058(4) Uani 1 1 d . . .
H10 H 1.1177 0.5611 0.3254 0.070 Uiso 1 1 calc R . .
C11 C 1.1451(19) 0.6069(9) 0.2661(4) 0.046(3) Uani 1 1 d . . .
H11 H 1.2691 0.5682 0.2599 0.055 Uiso 1 1 calc R . .
C12 C 1.0422(18) 0.6696(10) 0.2379(3) 0.046(3) Uani 1 1 d . . .
C13 C 1.1002(15) 0.6746(11) 0.1934(4) 0.048(3) Uani 1 1 d . . .
C14 C 1.2677(18) 0.6244(10) 0.1764(4) 0.052(3) Uani 1 1 d . . .
H14 H 1.3621 0.5858 0.1931 0.062 Uiso 1 1 calc R . .
C15 C 1.305(2) 0.6276(11) 0.1353(5) 0.062(4) Uani 1 1 d . . .
C16 C 1.1624(16) 0.6925(11) 0.1116(4) 0.053(3) Uani 1 1 d . . .
C17 C 1.0025(19) 0.7486(12) 0.1290(4) 0.061(4) Uani 1 1 d . . .
H17 H 0.9118 0.7911 0.1128 0.073 Uiso 1 1 calc R . .
C18 C 1.478(2) 0.5666(16) 0.1116(4) 0.080(4) Uani 1 1 d . . .
H18A H 1.6160 0.5926 0.1209 0.096 Uiso 1 1 calc R . .
H18B H 1.4690 0.4875 0.1176 0.096 Uiso 1 1 calc R . .
C19 C 1.465(2) 0.5826(15) 0.0665(5) 0.080(4) Uani 1 1 d . . .
H19 H 1.5744 0.5445 0.0505 0.096 Uiso 1 1 calc R . .
C20 C 1.441(3) 0.7127(15) 0.0580(5) 0.091(6) Uani 1 1 d . . .
H20A H 1.5086 0.7602 0.0782 0.110 Uiso 1 1 calc R . .
H20B H 1.4767 0.7355 0.0304 0.110 Uiso 1 1 calc R . .
C21 C 1.199(2) 0.6910(12) 0.0655(4) 0.069(4) Uani 1 1 d . . .
H21 H 1.1007 0.7358 0.0491 0.083 Uiso 1 1 calc R . .
C22 C 1.236(2) 0.5690(14) 0.0507(5) 0.073(4) Uani 1 1 d . . .
C23 C 1.092(3) 0.4809(16) 0.0680(6) 0.103(7) Uani 1 1 d . . .
H23A H 1.1199 0.4722 0.0966 0.155 Uiso 1 1 calc R . .
H23B H 1.1171 0.4115 0.0542 0.155 Uiso 1 1 calc R . .
H23C H 0.9465 0.5029 0.0641 0.155 Uiso 1 1 calc R . .
C24 C 1.225(3) 0.5574(17) 0.0034(5) 0.116(7) Uani 1 1 d . . .
H24A H 1.0813 0.5675 -0.0055 0.173 Uiso 1 1 calc R . .
H24B H 1.2740 0.4846 -0.0044 0.173 Uiso 1 1 calc R . .
H24C H 1.3143 0.6130 -0.0090 0.173 Uiso 1 1 calc R . .
C25 C 0.526(2) 0.9608(14) 0.1344(5) 0.074(5) Uani 1 1 d . . .
C26 C 0.467(2) 1.0392(11) 0.1006(4) 0.051(3) Uani 1 1 d . . .
C27 C 0.610(3) 1.1209(13) 0.0890(4) 0.076(5) Uani 1 1 d . . .
H27 H 0.7424 1.1230 0.1017 0.091 Uiso 1 1 calc R . .
C28 C 0.563(3) 1.2030(16) 0.0582(5) 0.093(6) Uani 1 1 d . . .
H28 H 0.6578 1.2596 0.0515 0.112 Uiso 1 1 calc R . .
C29 C 0.371(3) 1.1923(18) 0.0396(5) 0.104(5) Uani 1 1 d . . .
H29 H 0.3409 1.2397 0.0178 0.125 Uiso 1 1 calc R . .
C30 C 0.211(4) 1.1119(16) 0.0513(5) 0.104(5) Uani 1 1 d . . .
H30 H 0.0763 1.1106 0.0396 0.125 Uiso 1 1 calc R . .
C31 C 0.271(3) 1.0382(14) 0.0808(4) 0.087(5) Uani 1 1 d . . .
H31 H 0.1747 0.9831 0.0882 0.105 Uiso 1 1 calc R . .
N1 N 0.8596(15) 0.7238(9) 0.2456(3) 0.049(3) Uani 1 1 d . . .
N2 N 0.9703(16) 0.7441(10) 0.1713(3) 0.055(3) Uani 1 1 d . . .
Pt1 Pt 0.71320(7) 0.81152(4) 0.203226(15) 0.04586(12) Uani 1 1 d . . .

loop_
_atom_site_aniso_label
_atom_site_aniso_U_11
_atom_site_aniso_U_22
_atom_site_aniso_U_33
_atom_site_aniso_U_23
_atom_site_aniso_U_13
_atom_site_aniso_U_12
C2 0.040(6) 0.061(8) 0.031(6) -0.011(5) -0.001(5) -0.013(6)
C1 0.061(6) 0.039(7) 0.028(5) -0.009(4) -0.005(5) -0.005(5)
C3 0.074(5) 0.043(5) 0.071(5) -0.003(4) 0.008(4) 0.007(4)
C4 0.074(5) 0.043(5) 0.071(5) -0.003(4) 0.008(4) 0.007(4)
C5 0.066(6) 0.080(9) 0.056(6) -0.019(5) -0.008(6) 0.013(6)
C6 0.065(6) 0.072(9) 0.050(6) 0.008(6) 0.001(5) 0.003(6)
C7 0.045(5) 0.035(7) 0.057(6) -0.019(4) -0.020(4) -0.006(4)
C8 0.029(5) 0.042(7) 0.093(10) 0.016(6) -0.007(6) 0.009(5)
C9 0.049(6) 0.090(12) 0.057(8) 0.007(7) -0.022(7) 0.004(7)
C10 0.075(8) 0.049(8) 0.051(9) 0.009(6) -0.028(7) -0.002(6)
C11 0.048(7) 0.033(7) 0.056(8) 0.000(5) -0.007(6) 0.013(5)
C12 0.054(6) 0.046(8) 0.038(7) -0.006(5) -0.011(6) -0.003(6)
C13 0.033(5) 0.053(8) 0.060(8) -0.002(6) -0.022(5) -0.010(5)
C14 0.029(6) 0.044(7) 0.082(9) -0.005(6) -0.010(6) -0.011(5)
C15 0.032(6) 0.066(8) 0.087(10) -0.026(7) -0.012(7) 0.015(6)
C16 0.037(6) 0.052(7) 0.068(8) -0.021(7) 0.002(6) -0.007(6)
C17 0.040(7) 0.066(10) 0.075(10) 0.001(7) -0.016(7) 0.005(6)
C18 0.043(5) 0.127(10) 0.069(7) -0.002(7) 0.000(6) 0.016(6)
C19 0.043(5) 0.127(10) 0.069(7) -0.002(7) 0.000(6) 0.016(6)
C20 0.096(11) 0.110(16) 0.069(11) 0.012(9) 0.033(9) -0.007(11)
C21 0.062(7) 0.077(9) 0.068(8) 0.026(7) -0.017(7) 0.001(10)
C22 0.059(9) 0.080(10) 0.080(10) -0.014(8) -0.003(8) 0.015(8)
C23 0.094(13) 0.108(16) 0.107(15) -0.001(11) 0.002(12) 0.016(11)
C24 0.102(13) 0.179(18) 0.066(11) -0.044(11) 0.002(11) 0.016(15)
C25 0.050(7) 0.093(12) 0.078(10) -0.038(8) -0.040(7) 0.032(7)
C26 0.056(7) 0.059(8) 0.037(7) -0.013(6) -0.017(6) 0.003(6)
C27 0.084(10) 0.090(11) 0.055(9) 0.031(8) -0.004(9) 0.017(9)
C28 0.101(12) 0.093(14) 0.085(12) 0.006(10) 0.014(10) 0.005(12)
C29 0.136(12) 0.119(11) 0.058(7) 0.013(7) -0.014(8) 0.034(10)
C30 0.136(12) 0.119(11) 0.058(7) 0.013(7) -0.014(8) 0.034(10)
C31 0.086(10) 0.128(14) 0.047(8) -0.012(8) -0.036(9) 0.021(11)
N1 0.038(5) 0.066(8) 0.043(6) 0.004(4) 0.009(5) -0.011(5)
N2 0.035(5) 0.083(8) 0.048(7) -0.006(6) 0.007(5) -0.007(5)
Pt1 0.03539(18) 0.0490(2) 0.0532(3) 0.0046(2) -0.0158(2) 0.0005(2)

loop_
_atom_type_symbol
_atom_type_description
_atom_type_scat_dispersion_real
_atom_type_scat_dispersion_imag
_atom_type_scat_source
C C 0.0033 0.0016 'International Tables Vol C Tables 4.2.6.8 and 6.1.1.4'
H H 0.0000 0.0000 'International Tables Vol C Tables 4.2.6.8 and 6.1.1.4'
N N 0.0061 0.0033 'International Tables Vol C Tables 4.2.6.8 and 6.1.1.4'
Pt Pt -1.7033 8.3905 'International Tables Vol C Tables 4.2.6.8 and 6.1.1.4'

loop_
_geom_angle_atom_site_label_1
_geom_angle_atom_site_label_2
_geom_angle_atom_site_label_3
_geom_angle
_geom_angle_site_symmetry_1
_geom_angle_site_symmetry_3
C25 C2 Pt1 169.9(12) . .
C3 C1 C7 120.0 . .
C3 C1 Pt1 128.4(3) . .
C7 C1 Pt1 111.6(3) . .
C4 C3 C1 120.0 . .
C4 C3 H3 120.0 . .
C1 C3 H3 120.0 . .
C3 C4 C5 120.0 . .
C3 C4 H4 120.0 . .
C5 C4 H4 120.0 . .
C6 C5 C4 120.0 . .
C6 C5 H5 120.0 . .
C4 C5 H5 120.0 . .
C7 C6 C5 120.0 . .
C7 C6 H6 120.0 . .
C5 C6 H6 120.0 . .
C6 C7 C1 120.0 . .
C6 C7 C8 122.5(7) . .
C1 C7 C8 117.4(7) . .
N1 C8 C9 118.6(11) . .
N1 C8 C7 112.2(10) . .
C9 C8 C7 129.2(12) . .
C8 C9 C10 120.8(13) . .
C8 C9 H9 119.6 . .
C10 C9 H9 119.6 . .
C9 C10 C11 120.2(12) . .
C9 C10 H10 119.9 . .
C11 C10 H10 119.9 . .
C12 C11 C10 116.3(11) . .
C12 C11 H11 121.9 . .
C10 C11 H11 121.9 . .
N1 C12 C11 123.4(11) . .
N1 C12 C13 111.6(10) . .
C11 C12 C13 124.5(11) . .
C14 C13 N2 121.5(11) . .
C14 C13 C12 125.3(11) . .
N2 C13 C12 113.0(10) . .
C13 C14 C15 122.3(12) . .
C13 C14 H14 118.9 . .
C15 C14 H14 118.9 . .
C14 C15 C16 116.4(11) . .
C14 C15 C18 127.7(13) . .
C16 C15 C18 115.9(13) . .
C17 C16 C15 121.4(12) . .
C17 C16 C21 122.6(12) . .
C15 C16 C21 116.0(11) . .
C16 C17 N2 120.6(12) . .
C16 C17 H17 119.7 . .
N2 C17 H17 119.7 . .
C19 C18 C15 113.7(13) . .
C19 C18 H18A 108.8 . .
C15 C18 H18A 108.8 . .
C19 C18 H18B 108.8 . .
C15 C18 H18B 108.8 . .
H18A C18 H18B 107.7 . .
C18 C19 C22 111.9(12) . .
C18 C19 C20 107.7(14) . .
C22 C19 C20 87.7(12) . .
C18 C19 H19 115.4 . .
C22 C19 H19 115.4 . .
C20 C19 H19 115.4 . .
C21 C20 C19 84.2(11) . .
C21 C20 H20A 114.6 . .
C19 C20 H20A 114.6 . .
C21 C20 H20B 114.6 . .
C19 C20 H20B 114.6 . .
H20A C20 H20B 111.7 . .
C16 C21 C22 109.9(11) . .
C16 C21 C20 107.5(11) . .
C22 C21 C20 87.8(12) . .
C16 C21 H21 116.0 . .
C22 C21 H21 116.0 . .
C20 C21 H21 116.0 . .
C23 C22 C19 120.9(14) . .
C23 C22 C24 106.6(14) . .
C19 C22 C24 112.7(13) . .
C23 C22 C21 116.9(13) . .
C19 C22 C21 86.3(11) . .
C24 C22 C21 112.7(13) . .
C22 C23 H23A 109.5 . .
C22 C23 H23B 109.5 . .
H23A C23 H23B 109.5 . .
C22 C23 H23C 109.5 . .
H23A C23 H23C 109.5 . .
H23B C23 H23C 109.5 . .
C22 C24 H24A 109.5 . .
C22 C24 H24B 109.5 . .
H24A C24 H24B 109.5 . .
C22 C24 H24C 109.5 . .
H24A C24 H24C 109.5 . .
H24B C24 H24C 109.5 . .
C2 C25 C26 178.2(15) . .
C27 C26 C31 117.0(13) . .
C27 C26 C25 119.0(12) . .
C31 C26 C25 123.9(13) . .
C26 C27 C28 122.8(15) . .
C26 C27 H27 118.6 . .
C28 C27 H27 118.6 . .
C29 C28 C27 115.7(18) . .
C29 C28 H28 122.2 . .
C27 C28 H28 122.2 . .
C28 C29 C30 124.2(17) . .
C28 C29 H29 117.9 . .
C30 C29 H29 117.9 . .
C31 C30 C29 115.2(19) . .
C31 C30 H30 122.4 . .
C29 C30 H30 122.4 . .
C30 C31 C26 124.8(18) . .
C30 C31 H31 117.6 . .
C26 C31 H31 117.6 . .
C12 N1 C8 120.7(10) . .
C12 N1 Pt1 121.8(8) . .
C8 N1 Pt1 117.5(8) . .
C13 N2 C17 117.3(11) . .
C13 N2 Pt1 115.6(8) . .
C17 N2 Pt1 126.2(9) . .
N1 Pt1 C2 177.9(4) . .
N1 Pt1 C1 81.3(3) . .
C2 Pt1 C1 100.2(4) . .
N1 Pt1 N2 77.4(4) . .
C2 Pt1 N2 101.0(5) . .
C1 Pt1 N2 158.8(4) . .

loop_
_geom_bond_atom_site_label_1
_geom_bond_atom_site_label_2
_geom_bond_distance
_geom_bond_site_symmetry_2
C2 C25 1.135(19) .
C2 Pt1 1.985(12) .
C1 C3 1.3900 .
C1 C7 1.3900 .
C1 Pt1 2.007(6) .
C3 C4 1.3900 .
C3 H3 0.9300 .
C4 C5 1.3900 .
C4 H4 0.9300 .
C5 C6 1.3900 .
C5 H5 0.9300 .
C6 C7 1.3900 .
C6 H6 0.9300 .
C7 C8 1.441(12) .
C8 N1 1.349(15) .
C8 C9 1.364(18) .
C9 C10 1.376(19) .
C9 H9 0.9300 .
C10 C11 1.393(17) .
C10 H10 0.9300 .
C11 C12 1.356(16) .
C11 H11 0.9300 .
C12 N1 1.343(15) .
C12 C13 1.502(16) .
C13 C14 1.336(16) .
C13 N2 1.372(15) .
C14 C15 1.366(19) .
C14 H14 0.9300 .
C15 C16 1.418(18) .
C15 C18 1.525(19) .
C16 C17 1.337(17) .
C16 C21 1.527(17) .
C17 N2 1.403(16) .
C17 H17 0.9300 .
C18 C19 1.49(2) .
C18 H18A 0.9700 .
C18 H18B 0.9700 .
C19 C22 1.53(2) .
C19 C20 1.59(2) .
C19 H19 0.9800 .
C20 C21 1.56(2) .
C20 H20A 0.9700 .
C20 H20B 0.9700 .
C21 C22 1.56(2) .
C21 H21 0.9800 .
C22 C23 1.50(2) .
C22 C24 1.56(2) .
C23 H23A 0.9600 .
C23 H23B 0.9600 .
C23 H23C 0.9600 .
C24 H24A 0.9600 .
C24 H24B 0.9600 .
C24 H24C 0.9600 .
C25 C26 1.50(2) .
C26 C27 1.383(19) .
C26 C31 1.390(19) .
C27 C28 1.44(2) .
C27 H27 0.9300 .
C28 C29 1.36(2) .
C28 H28 0.9300 .
C29 C30 1.45(3) .
C29 H29 0.9300 .
C30 C31 1.36(2) .
C30 H30 0.9300 .
C31 H31 0.9300 .
N1 Pt1 1.968(10) .
N2 Pt1 2.088(10) .

loop_
_geom_torsion_atom_site_label_1
_geom_torsion_atom_site_label_2
_geom_torsion_atom_site_label_3
_geom_torsion_atom_site_label_4
_geom_torsion
_geom_torsion_site_symmetry_1
_geom_torsion_site_symmetry_2
_geom_torsion_site_symmetry_3
_geom_torsion_site_symmetry_4
C7 C1 C3 C4 0.0 . . . .
Pt1 C1 C3 C4 178.5(4) . . . .
C1 C3 C4 C5 0.0 . . . .
C3 C4 C5 C6 0.0 . . . .
C4 C5 C6 C7 0.0 . . . .
C5 C6 C7 C1 0.0 . . . .
C5 C6 C7 C8 -177.8(8) . . . .
C3 C1 C7 C6 0.0 . . . .
Pt1 C1 C7 C6 -178.7(4) . . . .
C3 C1 C7 C8 177.9(8) . . . .
Pt1 C1 C7 C8 -0.8(7) . . . .
C6 C7 C8 N1 179.7(7) . . . .
C1 C7 C8 N1 1.8(12) . . . .
C6 C7 C8 C9 -4.1(17) . . . .
C1 C7 C8 C9 178.1(12) . . . .
N1 C8 C9 C10 -3(2) . . . .
C7 C8 C9 C10 -178.9(11) . . . .
C8 C9 C10 C11 4(2) . . . .
C9 C10 C11 C12 -1.1(18) . . . .
C10 C11 C12 N1 -2.1(18) . . . .
C10 C11 C12 C13 -173.4(11) . . . .
N1 C12 C13 C14 -176.9(11) . . . .
C11 C12 C13 C14 -4.7(19) . . . .
N1 C12 C13 N2 7.5(14) . . . .
C11 C12 C13 N2 179.7(12) . . . .
N2 C13 C14 C15 -8.2(18) . . . .
C12 C13 C14 C15 176.5(11) . . . .
C13 C14 C15 C16 3.2(18) . . . .
C13 C14 C15 C18 -174.6(13) . . . .
C14 C15 C16 C17 1.1(19) . . . .
C18 C15 C16 C17 179.2(13) . . . .
C14 C15 C16 C21 -177.2(11) . . . .
C18 C15 C16 C21 0.9(17) . . . .
C15 C16 C17 N2 -1(2) . . . .
C21 C16 C17 N2 177.6(12) . . . .
C14 C15 C18 C19 176.0(13) . . . .
C16 C15 C18 C19 -2(2) . . . .
C15 C18 C19 C22 -46(2) . . . .
C15 C18 C19 C20 49.2(17) . . . .
C18 C19 C20 C21 -84.6(12) . . . .
C22 C19 C20 C21 27.7(11) . . . .
C17 C16 C21 C22 -132.4(13) . . . .
C15 C16 C21 C22 45.9(15) . . . .
C17 C16 C21 C20 133.5(14) . . . .
C15 C16 C21 C20 -48.3(16) . . . .
C19 C20 C21 C16 83.0(13) . . . .
C19 C20 C21 C22 -27.2(10) . . . .
C18 C19 C22 C23 -39(2) . . . .
C20 C19 C22 C23 -147.0(15) . . . .
C18 C19 C22 C24 -166.5(15) . . . .
C20 C19 C22 C24 85.4(15) . . . .
C18 C19 C22 C21 80.4(15) . . . .
C20 C19 C22 C21 -27.7(10) . . . .
C16 C21 C22 C23 43.4(17) . . . .
C20 C21 C22 C23 151.2(14) . . . .
C16 C21 C22 C19 -79.6(12) . . . .
C20 C21 C22 C19 28.2(11) . . . .
C16 C21 C22 C24 167.4(12) . . . .
C20 C21 C22 C24 -84.8(14) . . . .
Pt1 C2 C25 C26 12(58) . . . .
C2 C25 C26 C27 -22(53) . . . .
C2 C25 C26 C31 161(52) . . . .
C31 C26 C27 C28 0(2) . . . .
C25 C26 C27 C28 -177.0(14) . . . .
C26 C27 C28 C29 -3(2) . . . .
C27 C28 C29 C30 6(3) . . . .
C28 C29 C30 C31 -6(3) . . . .
C29 C30 C31 C26 3(3) . . . .
C27 C26 C31 C30 -1(2) . . . .
C25 C26 C31 C30 176.7(15) . . . .
C11 C12 N1 C8 2.9(19) . . . .
C13 C12 N1 C8 175.2(10) . . . .
C11 C12 N1 Pt1 -178.8(9) . . . .
C13 C12 N1 Pt1 -6.5(14) . . . .
C9 C8 N1 C12 -0.3(18) . . . .
C7 C8 N1 C12 176.4(10) . . . .
C9 C8 N1 Pt1 -178.7(10) . . . .
C7 C8 N1 Pt1 -2.0(12) . . . .
C14 C13 N2 C17 8.4(17) . . . .
C12 C13 N2 C17 -175.8(10) . . . .
C14 C13 N2 Pt1 178.6(9) . . . .
C12 C13 N2 Pt1 -5.6(13) . . . .
C16 C17 N2 C13 -4.1(18) . . . .
C16 C17 N2 Pt1 -173.1(10) . . . .
C12 N1 Pt1 C2 -41(13) . . . .
C8 N1 Pt1 C2 138(13) . . . .
C12 N1 Pt1 C1 -177.0(10) . . . .
C8 N1 Pt1 C1 1.3(8) . . . .
C12 N1 Pt1 N2 2.9(9) . . . .
C8 N1 Pt1 N2 -178.8(9) . . . .
C25 C2 Pt1 N1 -11(18) . . . .
C25 C2 Pt1 C1 125(7) . . . .
C25 C2 Pt1 N2 -54(7) . . . .
C3 C1 Pt1 N1 -178.8(5) . . . .
C7 C1 Pt1 N1 -0.2(4) . . . .
C3 C1 Pt1 C2 2.7(5) . . . .
C7 C1 Pt1 C2 -178.7(4) . . . .
C3 C1 Pt1 N2 -179.0(9) . . . .
C7 C1 Pt1 N2 -0.4(11) . . . .
C13 N2 Pt1 N1 1.9(9) . . . .
C17 N2 Pt1 N1 171.1(11) . . . .
C13 N2 Pt1 C2 -179.6(9) . . . .
C17 N2 Pt1 C2 -10.4(11) . . . .
C13 N2 Pt1 C1 2.1(16) . . . .
C17 N2 Pt1 C1 171.3(9) . . . .
